data_7160322
loop_
_publ_author_name
'Wang, Qiang'
'Pan, Ya-Lin'
'Liang, Ren-Xiao'
'Hu, Yuan-Yuan'
'Jia, Yi-Xia'

_publ_section_title
;
 Synthesis of 3-propargyl isoindolinones by Pd/Cu-catalyzed
 enantioselective Heck/Sonogashira reaction of enamides.
;
_journal_name_full 'Organic &amp; biomolecular chemistry'
_journal_paper_doi 10.1039/d4ob01881h
_journal_year 2024
_chemical_absolute_configuration unk
_chemical_formula_moiety 'C19 H17 N O'
_chemical_formula_sum 'C19 H17 N O'
_chemical_formula_weight 275.33
_space_group_crystal_system orthorhombic
_space_group_IT_number 19
_space_group_name_Hall 'P 2ac 2ab'
_space_group_name_H-M_alt 'P 21 21 21'
_atom_sites_solution_hydrogens geom
_atom_sites_solution_primary direct
_audit_creation_date 2020-01-16
_audit_creation_method
;
Olex2 1.2
(compiled 2018.05.29 svn.r3508 for OlexSys, GUI svn.r5506)
;
_audit_update_record
;
2024-07-08 deposited with the CCDC.	2024-12-09 downloaded from the CCDC.
;
_cell_angle_alpha 90
_cell_angle_beta 90
_cell_angle_gamma 90
_cell_formula_units_Z 4
_cell_length_a 7.16669(7)
_cell_length_b 13.97128(11)
_cell_length_c 14.98548(11)
_cell_measurement_reflns_used 23040
_cell_measurement_temperature 100.00(10)
_cell_measurement_theta_max 74.1060
_cell_measurement_theta_min 4.3050
_cell_volume 1500.46(2)
_computing_cell_refinement 'CrysAlisPro 1.171.39.28b (Rigaku OD, 2015)'
_computing_data_collection 'CrysAlisPro 1.171.39.28b (Rigaku OD, 2015)'
_computing_data_reduction 'CrysAlisPro 1.171.39.28b (Rigaku OD, 2015)'
_computing_molecular_graphics 'Olex2 (Dolomanov et al., 2009)'
_computing_publication_material 'Olex2 (Dolomanov et al., 2009)'
_computing_structure_refinement 'ShelXL (Sheldrick, 2015)'
_computing_structure_solution 'ShelXS (Sheldrick, 2008)'
_diffrn_ambient_environment N~2~
_diffrn_ambient_temperature 100.00(10)
_diffrn_detector 'CCD plate'
_diffrn_measured_fraction_theta_full 1.000
_diffrn_measured_fraction_theta_max 1.000
_diffrn_measurement_details
;
List of Runs (angles in degrees, time in seconds):

  # Type    Start    End  Width  t~exp~   \w     \q     \k     \f   Frames
#--------------------------------------------------------------------------
  1  \w     63.00  89.00   1.00    1.00    --    0.00  38.00-150.00   26
  2  \w    -18.00   8.00   1.00    1.00    --    0.00  38.00-150.00   26
  3  \w    -87.00  18.00   1.00    1.00    --    0.00 -38.00 -30.00  105
  4  \w    -29.00  35.00   1.00    1.00    --    0.00  82.00  30.00   64
  5  \w    -88.00  -1.00   1.00    1.00    --    0.00 -77.00 120.00   87
  6  \w    -28.00  17.00   1.00    1.00    --    0.00 -38.00  30.00   45
  7  \w     51.00  83.00   1.00    1.00    --    0.00  77.00 120.00   32
  8  \w     49.00  81.00   1.00    1.00    --    0.00  38.00 -90.00   32
  9  \w    -89.00 -63.00   1.00    1.00    --    0.00 -38.00  30.00   26
 10  \w     55.00  82.00   1.00    1.00    --    0.00  82.00  30.00   27
 11  \w    -30.00  34.00   1.00    1.00    --    0.00  77.00 120.00   64
 12  \w    -19.00  12.00   1.00    1.00    --    0.00  38.00 -90.00   31
 13  \w    151.00 181.00   1.00    1.00    --   95.80  82.00  30.00   30
 14  \w     64.00  89.00   1.00    1.00    --   95.80  82.00  30.00   25
 15  \w     70.00 100.00   1.00    1.00    --   95.80  64.00 134.14   30
 16  \w    123.00 175.00   1.00    1.00    --   95.80  77.00 -60.00   52
 17  \w     61.00 127.00   1.00    1.00    --   95.80 -82.00-180.00   66
 18  \w    128.00 169.00   1.00    1.00    --   95.80  76.00 165.89   41
 19  \w     65.00  94.00   1.00    1.00    --   95.80  78.00 -37.94   29
 20  \w     78.00 185.00   1.00    1.00    --   95.80  45.00 -90.00  107
 21  \w    110.00 185.00   1.00    1.00    --   95.80  82.00 -30.00   75
 22  \w    157.00 185.00   1.00    1.00    --   95.80  79.00-112.23   28
 23  \w     65.00  91.00   1.00    1.00    --   95.80  82.00   0.00   26
 24  \w     65.00  92.00   1.00    1.00    --   95.80  77.00 -60.00   27
 25  \w     75.00 122.00   1.00    1.00    --   95.80  45.00  90.00   47
 26  \w     65.00  91.00   1.00    1.00    --   95.80  77.00 150.00   26
 27  \w     43.00  78.00   1.00    1.00    --   95.80 -82.00  90.00   35
 28  \w     83.00 125.00   1.00    1.00    --   95.80 -82.00  90.00   42
 29  \w     74.00 132.00   1.00    1.00    --   95.80  61.00  90.00   58
 30  \w    157.00 185.00   1.00    1.00    --   95.80  61.00  90.00   28
 31  \w     63.00  89.00   1.00    1.00    --   95.80  82.00 -30.00   26
 32  \w     63.00 185.00   1.00    1.00    --   95.80  82.00-180.00  122
 33  \w     64.00  94.00   1.00    1.00    --   95.80  79.00-112.23   30
 34  \w     65.00 114.00   1.00    1.00    --   95.80  76.00 165.89   49
 35  \w     83.00 108.00   1.00    1.00    --   95.80 -82.00-120.00   25
 36  \w     32.00  69.00   1.00    1.00    --   95.80 -82.00-120.00   37
 37  \w    156.00 183.00   1.00    1.00    --   95.80  77.00  60.00   27
 38  \w     65.00  90.00   1.00    1.00    --   95.80  77.00  30.00   25
 39  \w     63.00  88.00   1.00    1.00    --   95.80  82.00 -60.00   25
 40  \w    129.00 155.00   1.00    1.00    --   95.80  77.00   0.00   26
 41  \w     65.00  91.00   1.00    1.00    --   95.80  77.00  60.00   26
 42  \w     66.00  92.00   1.00    1.00    --   95.80  77.00-180.00   26
 43  \w     65.00  91.00   1.00    1.00    --   95.80  77.00-150.00   26
 44  \w     44.00 106.00   1.00    1.00    --   95.80 -82.00 -30.00   62
 45  \w     76.00 108.00   1.00    1.00    --   95.80  45.00   0.00   32
 46  \w     65.00  90.00   1.00    1.00    --   95.80  77.00  90.00   25
 47  \w     67.00  97.00   1.00    1.00    --   95.80  73.00  89.14   30
 48  \w     63.00  89.00   1.00    1.00    --   95.80  82.00  60.00   26
 49  \w     63.00  89.00   1.00    1.00    --   95.80  82.00  90.00   26
 50  \w     75.00 135.00   1.00    1.00    --   95.80  45.00-180.00   60
 51  \w     65.00  90.00   1.00    1.00    --   95.80  77.00   0.00   25
 52  \w    154.00 182.00   1.00    1.00    --   95.80  45.00  90.00   28
 53  \w     73.00  99.00   1.00    1.00    --   95.80  61.00-120.00   26
 54  \w     76.00 114.00   1.00    1.00    --   95.80  30.00-180.00   38
 55  \w     79.00 109.00   1.00    1.00    --   95.80  30.00  90.00   30
 56  \w    128.00 178.00   1.00    1.00    --   95.80  30.00  90.00   50
 57  \w     75.00 101.00   1.00    1.00    --   95.80  45.00  60.00   26
 58  \w    126.00 182.00   1.00    1.00    --   95.80  45.00  60.00   56
 59  \w     72.00  97.00   1.00    1.00    --   95.80  61.00 -60.00   25
 60  \w     71.00  97.00   1.00    1.00    --   95.80  61.00   0.00   26
 61  \w    129.00 182.00   1.00    1.00    --   95.80  61.00   0.00   53
 62  \w     65.00  91.00   1.00    1.00    --   95.80  77.00 -90.00   26
 63  \w     63.00  88.00   1.00    1.00    --   95.80  82.00 -90.00   25
 64  \w    118.00 171.00   1.00    1.00    --   95.80  77.00-120.00   53
 65  \w     65.00  91.00   1.00    1.00    --   95.80  77.00-120.00   26
 66  \w     54.00 124.00   1.00    1.00    --   95.80 -82.00  30.00   70
 67  \w    138.00 164.00   1.00    1.00    --   95.80  64.00 134.14   26
 68  \w     75.00 134.00   1.00    1.00    --   95.80  45.00 -60.00   59
 69  \w     75.00 126.00   1.00    1.00    --   95.80  45.00  30.00   51
 70  \w     75.00 100.00   1.00    1.00    --   95.80  45.00 150.00   25
 71  \w    115.00 168.00   1.00    1.00    --   95.80  78.00 -37.94   53
 72  \w    119.00 163.00   1.00    1.00    --   95.80  45.00-122.88   44
 73  \w     63.00  88.00   1.00    1.00    --   95.80  82.00 120.00   25
 74  \w    130.00 181.00   1.00    1.00    --   95.80  82.00 120.00   51
 75  \w     75.00 101.00   1.00    1.00    --   95.80  45.00-122.88   26
;
_diffrn_measurement_device 'four-circle diffractometer'
_diffrn_measurement_device_type 'XtaLAB AFC12 (RINC): Kappa dual home/near'
_diffrn_measurement_method '\w scans'
_diffrn_orient_matrix_type 'CrysAlisPro convention (1999,Acta A55,543-557)'
_diffrn_orient_matrix_UB_11 -0.0346524000
_diffrn_orient_matrix_UB_12 -0.0789787000
_diffrn_orient_matrix_UB_13 -0.0696664000
_diffrn_orient_matrix_UB_21 0.0368785000
_diffrn_orient_matrix_UB_22 -0.0768892000
_diffrn_orient_matrix_UB_23 0.0715545000
_diffrn_orient_matrix_UB_31 -0.2090701000
_diffrn_orient_matrix_UB_32 -0.0004511000
_diffrn_orient_matrix_UB_33 0.0242596000
_diffrn_radiation_monochromator graphite
_diffrn_radiation_probe x-ray
_diffrn_radiation_type CuK\a
_diffrn_radiation_wavelength 1.54184
_diffrn_reflns_av_R_equivalents 0.0521
_diffrn_reflns_av_unetI/netI 0.0193
_diffrn_reflns_Laue_measured_fraction_full 1.000
_diffrn_reflns_Laue_measured_fraction_max 1.000
_diffrn_reflns_limit_h_max 8
_diffrn_reflns_limit_h_min -8
_diffrn_reflns_limit_k_max 16
_diffrn_reflns_limit_k_min -16
_diffrn_reflns_limit_l_max 17
_diffrn_reflns_limit_l_min -17
_diffrn_reflns_number 33187
_diffrn_reflns_point_group_measured_fraction_full 1.000
_diffrn_reflns_point_group_measured_fraction_max 1.000
_diffrn_reflns_theta_full 67.059
_diffrn_reflns_theta_max 67.059
_diffrn_reflns_theta_min 4.327
_diffrn_source 'fine-focus sealed X-ray tube'
_diffrn_source_type 'Enhance (Cu) X-ray Source'
_exptl_absorpt_coefficient_mu 0.585
_exptl_absorpt_correction_T_max 1.00000
_exptl_absorpt_correction_T_min 0.29493
_exptl_absorpt_correction_type multi-scan
_exptl_absorpt_process_details
;
CrysAlisPro 1.171.39.28b (Rigaku Oxford Diffraction, 2015)
Empirical absorption correction using spherical harmonics,
 implemented in SCALE3 ABSPACK scaling algorithm.
;
_exptl_crystal_colour 'clear light colourless'
_exptl_crystal_colour_lustre clear
_exptl_crystal_colour_modifier light
_exptl_crystal_colour_primary colourless
_exptl_crystal_density_diffrn 1.219
_exptl_crystal_description block
_exptl_crystal_F_000 584
_exptl_crystal_size_max 0.35
_exptl_crystal_size_mid 0.25
_exptl_crystal_size_min 0.25
_refine_diff_density_max 0.103
_refine_diff_density_min -0.173
_refine_diff_density_rms 0.038
_refine_ls_abs_structure_details
;
 Flack x determined using 1096 quotients [(I+)-(I-)]/[(I+)+(I-)]
 (Parsons, Flack and Wagner, Acta Cryst. B69 (2013) 249-259).
;
_refine_ls_abs_structure_Flack -0.03(11)
_refine_ls_extinction_method none
_refine_ls_goodness_of_fit_ref 1.075
_refine_ls_hydrogen_treatment constr
_refine_ls_matrix_type full
_refine_ls_number_parameters 192
_refine_ls_number_reflns 2678
_refine_ls_number_restraints 0
_refine_ls_restrained_S_all 1.075
_refine_ls_R_factor_all 0.0277
_refine_ls_R_factor_gt 0.0273
_refine_ls_shift/su_max 0.000
_refine_ls_shift/su_mean 0.000
_refine_ls_structure_factor_coef Fsqd
_refine_ls_weighting_details 'w=1/[\s^2^(Fo^2^)+(0.0362P)^2^+0.2671P] where P=(Fo^2^+2Fc^2^)/3'
_refine_ls_weighting_scheme calc
_refine_ls_wR_factor_gt 0.0685
_refine_ls_wR_factor_ref 0.0688
_reflns_Friedel_coverage 0.716
_reflns_Friedel_fraction_full 1.000
_reflns_Friedel_fraction_max 1.000
_reflns_number_gt 2641
_reflns_number_total 2678
_reflns_threshold_expression 'I > 2\s(I)'
_cod_data_source_file d4ob01881h2.cif
_cod_data_source_block exp_1155
_cod_database_code 7160322
_shelx_shelxl_version_number 2016/6
_shelx_space_group_comment
;
The symmetry employed for this shelxl refinement is uniquely defined
by the following loop, which should always be used as a source of
symmetry information in preference to the above space-group names.
They are only intended as comments.
;
_shelx_estimated_absorpt_t_max 0.867
_shelx_estimated_absorpt_t_min 0.821
_reflns_odcompleteness_completeness 100.00
_reflns_odcompleteness_iscentric 1
_reflns_odcompleteness_theta 66.97
_olex2_refinement_description
;
1. Fixed Uiso
 At 1.2 times of:
  All C(H) groups, All C(H,H) groups
 At 1.5 times of:
  All C(H,H,H) groups
2.a Secondary CH2 refined with riding coordinates:
 C9(H9A,H9B)
2.b Aromatic/amide H refined with riding coordinates:
 C1(H1), C2(H2), C3(H3), C4(H4), C5(H5), C15(H15), C16(H16), C17(H17), C18(H18)
2.c Idealised Me refined as rotating group:
 C11(H11A,H11B,H11C), C12(H12A,H12B,H12C)
;
_olex2_submission_special_instructions 'No special instructions were received'
_oxdiff_exptl_absorpt_empirical_details
;
Empirical correction (ABSPACK) includes:
- Absorption correction using spherical harmonics
- Frame scaling
;
_oxdiff_exptl_absorpt_empirical_full_max 2.172
_oxdiff_exptl_absorpt_empirical_full_min 0.504

loop_
_space_group_symop_operation_xyz
'x, y, z'
'-x+1/2, -y, z+1/2'
'x+1/2, -y+1/2, -z'
'-x, y+1/2, -z+1/2'

loop_
_atom_site_label
_atom_site_type_symbol
_atom_site_fract_x
_atom_site_fract_y
_atom_site_fract_z
_atom_site_U_iso_or_equiv
_atom_site_adp_type
_atom_site_occupancy
_atom_site_site_symmetry_order
_atom_site_calc_flag
_atom_site_refinement_flags_posn
_atom_site_refinement_flags_adp
_atom_site_refinement_flags_occupancy
_atom_site_disorder_assembly
_atom_site_disorder_group
C1 C 0.8457(3) 0.82544(12) 0.51321(11) 0.0260(4) Uani 1 1 d . . . . .
H1 H 0.961069 0.809515 0.488985 0.031 Uiso 1 1 calc R . . . .
C2 C 0.8106(3) 0.80818(13) 0.60291(11) 0.0311(4) Uani 1 1 d . . . . .
H2 H 0.901815 0.779781 0.638240 0.037 Uiso 1 1 calc R . . . .
C3 C 0.6413(3) 0.83295(13) 0.63979(11) 0.0309(4) Uani 1 1 d . . . . .
H3 H 0.617950 0.820730 0.699768 0.037 Uiso 1 1 calc R . . . .
C4 C 0.5056(3) 0.87608(13) 0.58752(11) 0.0286(4) Uani 1 1 d . . . . .
H4 H 0.392230 0.893680 0.612823 0.034 Uiso 1 1 calc R . . . .
C5 C 0.5382(3) 0.89315(12) 0.49750(11) 0.0243(4) Uani 1 1 d . . . . .
H5 H 0.446875 0.922219 0.462748 0.029 Uiso 1 1 calc R . . . .
C6 C 0.7086(2) 0.86659(11) 0.45915(10) 0.0211(4) Uani 1 1 d . . . . .
C7 C 0.7455(2) 0.87772(11) 0.36509(10) 0.0200(3) Uani 1 1 d . . . . .
C8 C 0.7883(2) 0.88191(11) 0.28777(10) 0.0185(3) Uani 1 1 d . . . . .
C9 C 0.8524(2) 0.89086(12) 0.19536(10) 0.0189(3) Uani 1 1 d . . . . .
H9A H 0.982707 0.872239 0.192775 0.023 Uiso 1 1 calc R . . . .
H9B H 0.844936 0.957662 0.178097 0.023 Uiso 1 1 calc R . . . .
C10 C 0.7428(2) 0.83071(11) 0.12648(10) 0.0166(3) Uani 1 1 d . . . . .
C11 C 0.8256(2) 0.84725(12) 0.03378(10) 0.0224(4) Uani 1 1 d . . . . .
H11A H 0.759446 0.809180 -0.009143 0.034 Uiso 1 1 calc GR . . . .
H11B H 0.954905 0.829269 0.033929 0.034 Uiso 1 1 calc GR . . . .
H11C H 0.814553 0.913692 0.018335 0.034 Uiso 1 1 calc GR . . . .
C12 C 0.4690(3) 0.94635(12) 0.10002(11) 0.0250(4) Uani 1 1 d . . . . .
H12A H 0.485540 0.952647 0.036716 0.037 Uiso 1 1 calc GR . . . .
H12B H 0.534368 0.997054 0.129906 0.037 Uiso 1 1 calc GR . . . .
H12C H 0.338574 0.949957 0.114160 0.037 Uiso 1 1 calc GR . . . .
C13 C 0.4312(2) 0.78115(12) 0.15517(10) 0.0183(3) Uani 1 1 d . . . . .
C14 C 0.5553(2) 0.69744(11) 0.16759(10) 0.0171(3) Uani 1 1 d . . . . .
C15 C 0.5103(2) 0.60307(12) 0.18722(10) 0.0216(4) Uani 1 1 d . . . . .
H15 H 0.387734 0.585034 0.198779 0.026 Uiso 1 1 calc R . . . .
C16 C 0.6541(3) 0.53652(12) 0.18905(11) 0.0236(4) Uani 1 1 d . . . . .
H16 H 0.628185 0.472856 0.202247 0.028 Uiso 1 1 calc R . . . .
C17 C 0.8372(3) 0.56446(12) 0.17123(11) 0.0233(4) Uani 1 1 d . . . . .
H17 H 0.931736 0.518884 0.172527 0.028 Uiso 1 1 calc R . . . .
C18 C 0.8813(2) 0.65917(12) 0.15154(10) 0.0199(3) Uani 1 1 d . . . . .
H18 H 1.003683 0.677488 0.139900 0.024 Uiso 1 1 calc R . . . .
C19 C 0.7374(2) 0.72522(11) 0.14983(9) 0.0160(3) Uani 1 1 d . . . . .
N1 N 0.54270(19) 0.85454(9) 0.12922(8) 0.0177(3) Uani 1 1 d . . . . .
O1 O 0.26056(16) 0.78450(9) 0.16391(8) 0.0260(3) Uani 1 1 d . . . . .

loop_
_atom_site_aniso_label
_atom_site_aniso_U_11
_atom_site_aniso_U_22
_atom_site_aniso_U_33
_atom_site_aniso_U_23
_atom_site_aniso_U_13
_atom_site_aniso_U_12
C1 0.0365(10) 0.0248(9) 0.0167(8) -0.0039(6) -0.0006(7) 0.0028(7)
C2 0.0491(12) 0.0281(9) 0.0160(8) -0.0016(7) -0.0053(8) 0.0049(8)
C3 0.0518(12) 0.0268(9) 0.0140(8) -0.0038(7) 0.0025(8) -0.0021(9)
C4 0.0400(11) 0.0250(8) 0.0206(9) -0.0054(7) 0.0075(7) -0.0021(8)
C5 0.0313(10) 0.0228(8) 0.0188(8) -0.0020(6) -0.0001(7) -0.0010(7)
C6 0.0332(9) 0.0173(8) 0.0130(7) -0.0033(6) 0.0003(7) -0.0022(7)
C7 0.0247(9) 0.0185(7) 0.0168(8) -0.0017(6) -0.0003(7) -0.0019(6)
C8 0.0195(8) 0.0186(7) 0.0172(8) -0.0030(6) -0.0012(6) -0.0010(6)
C9 0.0196(8) 0.0221(8) 0.0151(8) -0.0011(6) 0.0008(6) -0.0037(6)
C10 0.0159(8) 0.0217(8) 0.0121(7) -0.0009(6) 0.0010(6) -0.0017(6)
C11 0.0262(9) 0.0278(8) 0.0131(7) -0.0001(6) 0.0039(6) -0.0044(7)
C12 0.0284(9) 0.0243(8) 0.0222(8) 0.0001(7) -0.0014(7) 0.0048(7)
C13 0.0181(8) 0.0261(8) 0.0107(7) -0.0034(6) -0.0007(6) 0.0000(7)
C14 0.0188(8) 0.0225(8) 0.0099(7) -0.0015(6) 0.0001(6) -0.0012(6)
C15 0.0228(9) 0.0263(9) 0.0157(8) -0.0005(6) 0.0007(6) -0.0052(7)
C16 0.0338(10) 0.0201(8) 0.0169(8) 0.0012(6) -0.0024(7) -0.0031(7)
C17 0.0284(9) 0.0249(8) 0.0166(8) -0.0010(6) -0.0039(7) 0.0058(7)
C18 0.0173(8) 0.0273(8) 0.0150(7) -0.0020(6) -0.0015(6) 0.0013(7)
C19 0.0180(8) 0.0214(8) 0.0086(7) -0.0024(5) -0.0007(6) -0.0010(6)
N1 0.0176(7) 0.0201(7) 0.0155(6) -0.0002(5) -0.0009(5) 0.0010(5)
O1 0.0154(6) 0.0348(7) 0.0276(6) -0.0038(5) 0.0019(5) 0.0004(5)

loop_
_atom_type_symbol
_atom_type_description
_atom_type_scat_dispersion_real
_atom_type_scat_dispersion_imag
_atom_type_scat_source
C C 0.0181 0.0091 'International Tables Vol C Tables 4.2.6.8 and 6.1.1.4'
H H 0.0000 0.0000 'International Tables Vol C Tables 4.2.6.8 and 6.1.1.4'
N N 0.0311 0.0180 'International Tables Vol C Tables 4.2.6.8 and 6.1.1.4'
O O 0.0492 0.0322 'International Tables Vol C Tables 4.2.6.8 and 6.1.1.4'

loop_
_geom_angle_atom_site_label_1
_geom_angle_atom_site_label_2
_geom_angle_atom_site_label_3
_geom_angle
_geom_angle_site_symmetry_1
_geom_angle_site_symmetry_3
_geom_angle_publ_flag
C2 C1 C6 120.36(17) . . ?
C3 C2 C1 120.28(18) . . ?
C2 C3 C4 120.01(16) . . ?
C3 C4 C5 120.35(18) . . ?
C4 C5 C6 119.98(18) . . ?
C1 C6 C5 118.98(15) . . ?
C1 C6 C7 118.84(16) . . ?
C5 C6 C7 122.16(16) . . ?
C8 C7 C6 174.58(19) . . ?
C7 C8 C9 175.91(18) . . ?
C8 C9 C10 115.18(14) . . ?
C11 C10 C9 109.10(13) . . ?
C19 C10 C9 112.80(13) . . ?
C19 C10 C11 111.52(13) . . ?
N1 C10 C9 110.70(13) . . ?
N1 C10 C11 111.68(13) . . ?
N1 C10 C19 100.89(12) . . ?
N1 C13 C14 106.22(13) . . ?
O1 C13 C14 127.82(16) . . ?
O1 C13 N1 125.93(16) . . ?
C15 C14 C13 129.57(16) . . ?
C19 C14 C13 108.65(14) . . ?
C19 C14 C15 121.64(15) . . ?
C16 C15 C14 117.87(16) . . ?
C15 C16 C17 120.48(16) . . ?
C18 C17 C16 121.35(16) . . ?
C19 C18 C17 117.93(15) . . ?
C14 C19 C10 109.89(13) . . ?
C18 C19 C10 129.34(15) . . ?
C18 C19 C14 120.72(15) . . ?
C12 N1 C10 122.99(14) . . ?
C13 N1 C10 114.23(13) . . ?
C13 N1 C12 122.62(14) . . ?

loop_
_geom_bond_atom_site_label_1
_geom_bond_atom_site_label_2
_geom_bond_distance
_geom_bond_site_symmetry_2
_geom_bond_publ_flag
C1 C2 1.389(2) . ?
C1 C6 1.397(2) . ?
C2 C3 1.378(3) . ?
C3 C4 1.386(3) . ?
C4 C5 1.390(2) . ?
C5 C6 1.400(2) . ?
C6 C7 1.442(2) . ?
C7 C8 1.200(2) . ?
C8 C9 1.464(2) . ?
C9 C10 1.546(2) . ?
C10 C11 1.528(2) . ?
C10 C19 1.515(2) . ?
C10 N1 1.473(2) . ?
C12 N1 1.455(2) . ?
C13 C14 1.481(2) . ?
C13 N1 1.357(2) . ?
C13 O1 1.2310(19) . ?
C14 C15 1.389(2) . ?
C14 C19 1.388(2) . ?
C15 C16 1.388(3) . ?
C16 C17 1.395(3) . ?
C17 C18 1.392(2) . ?
C18 C19 1.384(2) . ?
